data_4100694
loop_
_publ_author_name
'Emmanuel Terazzi'
'Stephane Torelli'
'Jean-Pierre Rivera'
'Jean-Marc Benech'
'Gerald Bernardinelli'
'Cyril Bourgogne'
'Bertrand Donnio'
'Daniel Guillon'
'Daniel Imbert'
'Jean-Claude Bunzli'
'Andre Pinto'
'Damien Jeannerat'
'Claude Piguet'

_publ_section_title
;
Molecular Control of Macroscopic Cubic, Columnar and Lamellar
Organizations in Luminescent Lanthanide-containing Thermotropic
Liquid Crystals.
;
_journal_name_full 'Journal of the American Chemical Society'
_journal_paper_doi 10.1021/ja0446101
_journal_year 2005
_chemical_formula_sum 'C24 H46 Li3 O6'
_chemical_formula_weight 451.43
_space_group_IT_number 2
_symmetry_cell_setting triclinic
_symmetry_space_group_name_Hall '-P 1'
_symmetry_space_group_name_H-M 'P -1'
_cell_angle_alpha 72.016(4)
_cell_angle_beta 61.720(4)
_cell_angle_gamma 67.790(4)
_cell_formula_units_Z 2
_cell_length_a 11.939(3)
_cell_length_b 12.033(3)
_cell_length_c 12.538(3)
_cell_measurement_temperature 169(2)
_cell_volume 1449.9(6)
_diffrn_ambient_temperature 169(2)
_exptl_crystal_density_diffrn 1.034
_cod_depositor_comments
;
The following automatic conversions were performed:
'_symmetry_cell_setting' value 'Triclinic' changed to 'triclinic'
according to '/home/saulius/struct/CIF-dictionaries/cif_core.dic'
dictionary named 'cif_core.dic' version 2.4.1 from 2010-06-29.

Automatic conversion script
Id: cif_fix_enum 1527 2010-12-29 10:47:43Z saulius 
;
_cod_database_code 4100694

loop_
_symmetry_equiv_pos_as_xyz
'x, y, z'
'-x, -y, -z'

loop_
_atom_site_label
_atom_site_type_symbol
_atom_site_fract_x
_atom_site_fract_y
_atom_site_fract_z
_atom_site_U_iso_or_equiv
_atom_site_adp_type
_atom_site_occupancy
_atom_site_symmetry_multiplicity
_atom_site_calc_flag
_atom_site_refinement_flags
_atom_site_disorder_assembly
_atom_site_disorder_group
Li1 Li -0.0652(7) 0.6458(6) 0.0916(6) 0.0377(16) Uani 1 1 d . . .
Li2 Li -0.0366(6) 0.4149(5) 0.1840(5) 0.0328(15) Uani 1 1 d . . .
Li3 Li 0.1883(6) 0.4183(6) -0.0053(6) 0.0336(15) Uani 1 1 d . . .
O1 O -0.0062(2) 0.6872(2) 0.1995(2) 0.0349(7) Uani 1 1 d . . .
O2 O -0.0779(2) 0.6942(2) -0.0593(2) 0.0314(7) Uani 1 1 d . . .
O3 O -0.1827(2) 0.5380(2) 0.1689(2) 0.0310(7) Uani 1 1 d . . .
O4 O 0.0865(2) 0.5156(2) 0.1172(2) 0.0303(7) Uani 1 1 d . . .
O5 O -0.0326(2) 0.7607(2) -0.2596(2) 0.0342(7) Uani 1 1 d . . .
O6 O -0.3718(2) 0.6360(2) 0.1430(2) 0.0348(8) Uani 1 1 d . . .
C1 C 0.0826(4) 0.5683(3) 0.1980(3) 0.0306(10) Uani 1 1 d . . .
C2 C 0.1382(4) 0.5202(4) 0.2778(4) 0.0390(11) Uani 1 1 d . . .
C3 C 0.2271(4) 0.3926(4) 0.2776(4) 0.0543(13) Uani 1 1 d . . .
H3A H 0.2345 0.3582 0.2125 0.081 Uiso 1 1 calc R . .
H3B H 0.1899 0.3430 0.3571 0.081 Uiso 1 1 calc R . .
H3C H 0.3150 0.3933 0.2632 0.081 Uiso 1 1 calc R . .
C4 C 0.1157(5) 0.5859(4) 0.3741(4) 0.0558(13) Uani 1 1 d . . .
H4A H 0.0564 0.6678 0.3664 0.084 Uiso 1 1 calc R . .
H4B H 0.2005 0.5916 0.3626 0.084 Uiso 1 1 calc R . .
H4C H 0.0755 0.5410 0.4558 0.084 Uiso 1 1 calc R . .
C5 C 0.0527(4) 0.7872(3) 0.1591(4) 0.0446(12) Uani 1 1 d . . .
H5A H 0.1256 0.7628 0.1871 0.054 Uiso 1 1 calc R . .
C6 C -0.0560(6) 0.8921(4) 0.2206(5) 0.0722(16) Uani 1 1 d . . .
H6A H -0.0877 0.8682 0.3098 0.108 Uiso 1 1 calc R . .
H6B H -0.1293 0.9136 0.1962 0.108 Uiso 1 1 calc R . .
H6C H -0.0214 0.9623 0.1956 0.108 Uiso 1 1 calc R . .
C7 C 0.1073(5) 0.8176(4) 0.0229(4) 0.0587(13) Uani 1 1 d . . .
H7A H 0.1791 0.7480 -0.0127 0.088 Uiso 1 1 calc R . .
H7B H 0.1416 0.8882 -0.0033 0.088 Uiso 1 1 calc R . .
H7C H 0.0371 0.8366 -0.0051 0.088 Uiso 1 1 calc R . .
C8 C 0.0608(4) 0.8308(4) -0.3420(3) 0.0444(12) Uani 1 1 d . . .
H8A H 0.0178 0.9183 -0.3316 0.053 Uiso 1 1 calc R . .
C9 C 0.1811(4) 0.7851(4) -0.3139(4) 0.0583(14) Uani 1 1 d . . .
H9A H 0.1555 0.7969 -0.2306 0.087 Uiso 1 1 calc R . .
H9B H 0.2454 0.8302 -0.3728 0.087 Uiso 1 1 calc R . .
H9C H 0.2208 0.6984 -0.3199 0.087 Uiso 1 1 calc R . .
C10 C 0.0933(6) 0.8181(5) -0.4701(4) 0.0693(16) Uani 1 1 d . . .
H10A H 0.0124 0.8502 -0.4848 0.104 Uiso 1 1 calc R . .
H10B H 0.1319 0.7320 -0.4793 0.104 Uiso 1 1 calc R . .
H10C H 0.1570 0.8637 -0.5295 0.104 Uiso 1 1 calc R . .
C11 C -0.1097(4) 0.7880(3) -0.1393(3) 0.0306(10) Uani 1 1 d . . .
C12 C -0.2044(4) 0.8908(4) -0.1158(4) 0.0409(11) Uani 1 1 d . . .
C13 C -0.2423(5) 0.9859(4) -0.2132(5) 0.0711(16) Uani 1 1 d . . .
H13A H -0.1835 0.9609 -0.2938 0.107 Uiso 1 1 calc R . .
H13B H -0.2340 1.0638 -0.2127 0.107 Uiso 1 1 calc R . .
H13C H -0.3340 0.9950 -0.1964 0.107 Uiso 1 1 calc R . .
C14 C -0.2860(5) 0.9163(4) 0.0135(4) 0.0576(13) Uani 1 1 d . . .
H14A H -0.2537 0.8496 0.0694 0.086 Uiso 1 1 calc R . .
H14B H -0.3788 0.9236 0.0358 0.086 Uiso 1 1 calc R . .
H14C H -0.2789 0.9925 0.0196 0.086 Uiso 1 1 calc R . .
C15 C -0.3084(4) 0.5958(3) 0.2251(3) 0.0306(10) Uani 1 1 d . . .
C16 C -0.3708(4) 0.6246(4) 0.3366(4) 0.0427(11) Uani 1 1 d . . .
C17 C -0.5117(4) 0.7037(5) 0.3849(5) 0.0686(15) Uani 1 1 d . . .
H17A H -0.5475 0.7254 0.3228 0.103 Uiso 1 1 calc R . .
H17B H -0.5134 0.7779 0.4034 0.103 Uiso 1 1 calc R . .
H17C H -0.5656 0.6592 0.4597 0.103 Uiso 1 1 calc R . .
C18 C -0.3003(5) 0.5823(5) 0.4206(4) 0.0596(14) Uani 1 1 d . . .
H18A H -0.2102 0.5322 0.3798 0.089 Uiso 1 1 calc R . .
H18B H -0.3483 0.5340 0.4962 0.089 Uiso 1 1 calc R . .
H18C H -0.2964 0.6529 0.4406 0.089 Uiso 1 1 calc R . .
C19 C -0.4716(4) 0.5790(4) 0.1716(4) 0.0439(11) Uani 1 1 d . . .
H19A H -0.5295 0.5733 0.2614 0.053 Uiso 1 1 calc R . .
C20 C -0.5526(5) 0.6603(5) 0.0994(5) 0.0705(15) Uani 1 1 d . . .
H20A H -0.5946 0.7405 0.1251 0.106 Uiso 1 1 calc R . .
H20B H -0.6210 0.6243 0.1145 0.106 Uiso 1 1 calc R . .
H20C H -0.4948 0.6688 0.0117 0.106 Uiso 1 1 calc R . .
C21 C -0.4072(5) 0.4546(5) 0.1370(6) 0.0752(17) Uani 1 1 d . . .
H21A H -0.3562 0.4040 0.1859 0.113 Uiso 1 1 calc R . .
H21B H -0.3479 0.4603 0.0497 0.113 Uiso 1 1 calc R . .
H21C H -0.4754 0.4180 0.1528 0.113 Uiso 1 1 calc R . .
C22 C -0.4913(14) 1.1143(12) 0.2590(13) 0.226(6) Uiso 1 1 d . . .
H22A H -0.5515 1.1581 0.2178 0.339 Uiso 1 1 calc R . .
H22B H -0.4306 1.0413 0.2225 0.339 Uiso 1 1 calc R . .
H22C H -0.4404 1.1671 0.2493 0.339 Uiso 1 1 calc R . .
C23 C -0.5613(15) 1.0824(14) 0.3784(14) 0.236(6) Uiso 1 1 d . . .
H23A H -0.6142 1.0300 0.3894 0.283 Uiso 1 1 calc R . .
H23B H -0.6225 1.1556 0.4165 0.283 Uiso 1 1 calc R . .
C24 C -0.4584(10) 1.0101(10) 0.4408(8) 0.168(4) Uiso 1 1 d . . .
H24A H -0.4009 0.9330 0.4087 0.202 Uiso 1 1 calc R . .
H24B H -0.4026 1.0601 0.4288 0.202 Uiso 1 1 calc R . .

loop_
_atom_site_aniso_label
_atom_site_aniso_U_11
_atom_site_aniso_U_22
_atom_site_aniso_U_33
_atom_site_aniso_U_23
_atom_site_aniso_U_13
_atom_site_aniso_U_12
Li1 0.048(4) 0.032(4) 0.039(4) -0.006(3) -0.021(3) -0.012(3)
Li2 0.034(4) 0.034(4) 0.033(3) -0.002(3) -0.014(3) -0.013(3)
Li3 0.030(4) 0.039(4) 0.034(4) -0.007(3) -0.013(3) -0.010(3)
O1 0.0367(16) 0.0310(16) 0.0427(16) -0.0098(12) -0.0196(13) -0.0074(13)
O2 0.0375(16) 0.0262(15) 0.0331(15) -0.0013(13) -0.0179(13) -0.0095(12)
O3 0.0232(16) 0.0353(15) 0.0298(15) -0.0053(12) -0.0077(12) -0.0070(13)
O4 0.0302(15) 0.0334(15) 0.0332(15) -0.0099(12) -0.0144(12) -0.0091(12)
O5 0.0440(16) 0.0329(16) 0.0266(15) -0.0018(12) -0.0128(13) -0.0159(13)
O6 0.0295(15) 0.0426(16) 0.0377(16) -0.0064(13) -0.0175(13) -0.0107(13)
C1 0.031(2) 0.034(2) 0.030(2) -0.0062(19) -0.0110(19) -0.013(2)
C2 0.041(3) 0.046(3) 0.039(2) -0.003(2) -0.022(2) -0.016(2)
C3 0.053(3) 0.053(3) 0.067(3) 0.003(2) -0.040(3) -0.015(2)
C4 0.070(3) 0.074(3) 0.042(3) -0.006(2) -0.033(2) -0.028(3)
C5 0.058(3) 0.033(3) 0.063(3) -0.009(2) -0.037(2) -0.015(2)
C6 0.097(4) 0.042(3) 0.080(4) -0.029(3) -0.040(3) -0.002(3)
C7 0.072(3) 0.048(3) 0.059(3) -0.003(2) -0.022(3) -0.029(3)
C8 0.060(3) 0.035(2) 0.031(2) -0.0006(19) -0.010(2) -0.021(2)
C9 0.050(3) 0.068(3) 0.052(3) -0.017(3) -0.005(2) -0.027(3)
C10 0.096(4) 0.071(4) 0.031(3) 0.000(2) -0.017(3) -0.031(3)
C11 0.034(2) 0.026(2) 0.032(2) 0.000(2) -0.012(2) -0.014(2)
C12 0.043(3) 0.032(3) 0.040(3) -0.003(2) -0.016(2) -0.007(2)
C13 0.072(4) 0.048(3) 0.070(3) 0.004(3) -0.034(3) 0.003(3)
C14 0.053(3) 0.040(3) 0.065(3) -0.019(2) -0.011(3) -0.006(2)
C15 0.030(3) 0.033(2) 0.033(2) -0.0065(19) -0.014(2) -0.0106(19)
C16 0.037(3) 0.052(3) 0.039(3) -0.016(2) -0.013(2) -0.009(2)
C17 0.047(3) 0.088(4) 0.064(3) -0.043(3) -0.006(3) -0.009(3)
C18 0.068(3) 0.075(3) 0.041(3) -0.017(2) -0.021(3) -0.020(3)
C19 0.030(2) 0.058(3) 0.049(3) -0.015(2) -0.017(2) -0.012(2)
C20 0.047(3) 0.091(4) 0.089(4) -0.025(3) -0.038(3) -0.012(3)
C21 0.061(3) 0.068(4) 0.121(5) -0.022(3) -0.042(3) -0.031(3)

loop_
_geom_bond_atom_site_label_1
_geom_bond_atom_site_label_2
_geom_bond_distance
_geom_bond_site_symmetry_2
_geom_bond_publ_flag
Li1 O2 1.862(7) . ?
Li1 O3 1.976(7) . ?
Li1 O4 1.983(7) . ?
Li1 O1 2.039(6) . ?
Li1 C1 2.447(7) . ?
Li1 Li3 2.608(9) 2_565 ?
Li1 Li2 2.617(9) . ?
Li1 C15 2.773(8) . ?
Li1 Li3 3.230(9) . ?
Li1 Li2 3.294(8) 2_565 ?
Li2 O3 1.860(6) . ?
Li2 O4 1.971(6) . ?
Li2 O2 1.979(6) 2_565 ?
Li2 O5 2.057(6) 2_565 ?
Li2 C11 2.453(7) 2_565 ?
Li2 Li3 2.613(9) . ?
Li2 Li3 3.262(8) 2_565 ?
Li2 Li1 3.294(8) 2_565 ?
Li3 O4 1.864(6) . ?
Li3 O2 1.971(6) 2_565 ?
Li3 O3 1.980(6) 2_565 ?
Li3 O6 2.059(6) 2_565 ?
Li3 C15 2.457(7) 2_565 ?
Li3 Li1 2.608(9) 2_565 ?
Li3 C11 2.775(7) 2_565 ?
Li3 Li2 3.262(8) 2_565 ?
O1 C1 1.422(4) . ?
O1 C5 1.459(5) . ?
O2 C11 1.327(4) . ?
O2 Li3 1.971(6) 2_565 ?
O2 Li2 1.979(6) 2_565 ?
O3 C15 1.320(4) . ?
O3 Li3 1.980(6) 2_565 ?
O4 C1 1.327(4) . ?
O5 C11 1.412(4) . ?
O5 C8 1.450(5) . ?
O5 Li2 2.057(6) 2_565 ?
O6 C15 1.421(4) . ?
O6 C19 1.442(5) . ?
O6 Li3 2.059(6) 2_565 ?
C1 C2 1.325(5) . ?
C2 C3 1.500(6) . ?
C2 C4 1.509(6) . ?
C5 C7 1.488(6) . ?
C5 C6 1.511(6) . ?
C8 C9 1.501(6) . ?
C8 C10 1.506(6) . ?
C11 C12 1.322(5) . ?
C11 Li2 2.453(7) 2_565 ?
C11 Li3 2.775(7) 2_565 ?
C12 C14 1.502(6) . ?
C12 C13 1.509(6) . ?
C15 C16 1.322(5) . ?
C15 Li3 2.457(7) 2_565 ?
C16 C18 1.504(6) . ?
C16 C17 1.511(6) . ?
C19 C21 1.495(6) . ?
C19 C20 1.510(6) . ?
C22 C23 1.337(15) . ?
C23 C24 1.601(15) . ?
C24 C24 1.347(16) 2_476 ?
